data_1504188
loop_
_publ_author_name
'Hanessian, Stephen'
'Boyer, Nicolas'
'Reddy, Gone Jayapal'
'Desch\^enes-Simard, Beno\^it'

_publ_section_title
;
 Total synthesis of oidiodendrolides and related norditerpene dilactones
 from a common precursor: metabolites CJ-14,445, LL-Z1271gamma,
 oidiolactones A, B, C, and D, and nagilactone F.
;
_journal_issue 20
_journal_name_full 'Organic letters'
_journal_page_first 4640
_journal_page_last 4643
_journal_paper_doi 10.1021/ol901896c
_journal_volume 11
_journal_year 2009
_chemical_absolute_configuration rmad
_chemical_compound_source 'Synthesized by the authors. See text'
_chemical_formula_moiety 'C16 H18 O5'
_chemical_formula_sum 'C16 H18 O5'
_chemical_formula_weight 290.30
_chemical_name_systematic
; 
 ? 
;
_space_group_IT_number 19
_symmetry_cell_setting orthorhombic
_symmetry_space_group_name_Hall 'P 2ac 2ab'
_symmetry_space_group_name_H-M 'P 21 21 21'
_atom_sites_solution_hydrogens geom
_atom_sites_solution_primary direct
_atom_sites_solution_secondary difmap
_audit_creation_method SHELXL-97
_cell_angle_alpha 90
_cell_angle_beta 90
_cell_angle_gamma 90
_cell_formula_units_Z 4
_cell_length_a 9.5970(5)
_cell_length_b 9.9935(5)
_cell_length_c 14.1873(8)
_cell_measurement_reflns_used 5203
_cell_measurement_temperature 150
_cell_measurement_theta_max 70.91
_cell_measurement_theta_min 5.57
_cell_volume 1360.67(12)
_computing_cell_refinement 'SAINT V7.60A(Bruker AXS, 2008)'
_computing_data_collection 'APEX2  (Bruker AXS, 2009)'
_computing_data_reduction 'SAINT V7.60A(Bruker AXS, 2008)'
_computing_molecular_graphics 'SHELXTL v6.12 (Bruker AXS, 2001)'
_computing_publication_material 'UdMX (Maris, 2004)'
_computing_structure_refinement 'SHELXL97 (Sheldrick, 2008)'
_computing_structure_solution 'SHELXS97 (Sheldrick, 2008)'
_diffrn_ambient_temperature 150
_diffrn_detector_area_resol_mean 5.5
_diffrn_measured_fraction_theta_full 0.990
_diffrn_measured_fraction_theta_max 0.990
_diffrn_measurement_device_type 'Bruker Smart 6000'
_diffrn_measurement_method \w
_diffrn_radiation_monochromator 'Montel 200 optics'
_diffrn_radiation_source 'Rotating Anode'
_diffrn_radiation_type CuK\a
_diffrn_radiation_wavelength 1.54178
_diffrn_reflns_av_R_equivalents 0.038
_diffrn_reflns_av_sigmaI/netI 0.0498
_diffrn_reflns_limit_h_max 11
_diffrn_reflns_limit_h_min -11
_diffrn_reflns_limit_k_max 12
_diffrn_reflns_limit_k_min -12
_diffrn_reflns_limit_l_max 15
_diffrn_reflns_limit_l_min -17
_diffrn_reflns_number 17038
_diffrn_reflns_theta_full 71.99
_diffrn_reflns_theta_max 71.99
_diffrn_reflns_theta_min 5.41
_exptl_absorpt_coefficient_mu 0.873
_exptl_absorpt_correction_T_max 0.90
_exptl_absorpt_correction_T_min 0.83
_exptl_absorpt_correction_type multi-scan
_exptl_absorpt_process_details 'Sadabs (Sheldrick, 1996)'
_exptl_crystal_colour Colorless
_exptl_crystal_density_diffrn 1.417
_exptl_crystal_density_method 'not measured'
_exptl_crystal_description needle
_exptl_crystal_F_000 616
_exptl_crystal_size_max 0.16
_exptl_crystal_size_mid 0.11
_exptl_crystal_size_min 0.10
_refine_diff_density_max 0.206
_refine_diff_density_min -0.173
_refine_diff_density_rms 0.043
_refine_ls_abs_structure_details 'Flack H D (1983), 1037 Friedel Pairs'
_refine_ls_abs_structure_Flack 0.1(2)
_refine_ls_extinction_coef 0.0038(4)
_refine_ls_extinction_expression Fc^*^=kFc[1+0.001xFc^2^\l^3^/sin(2\q)]^-1/4^
_refine_ls_extinction_method SHELXL
_refine_ls_goodness_of_fit_ref 0.928
_refine_ls_hydrogen_treatment constr
_refine_ls_matrix_type full
_refine_ls_number_parameters 193
_refine_ls_number_reflns 2587
_refine_ls_number_restraints 0
_refine_ls_restrained_S_all 0.928
_refine_ls_R_factor_all 0.0549
_refine_ls_R_factor_gt 0.0379
_refine_ls_shift/su_max 0.000
_refine_ls_shift/su_mean 0.000
_refine_ls_structure_factor_coef Fsqd
_refine_ls_weighting_details 'calc w=1/[\s^2^(Fo^2^)+(0.0478P)^2^] where P=(Fo^2^+2Fc^2^)/3'
_refine_ls_weighting_scheme calc
_refine_ls_wR_factor_gt 0.0784
_refine_ls_wR_factor_ref 0.0840
_reflns_number_gt 1974
_reflns_number_total 2587
_reflns_threshold_expression I>2\s(I)
_cod_data_source_file ol901896c_si_005.cif
_cod_data_source_block bent19
_cod_depositor_comments
;
The following automatic conversions were performed:

'_symmetry_cell_setting' value 'Orthorhombic' changed to
'orthorhombic' according to
/home/saulius/struct/CIF-dictionaries/cif_core.dic dictionary named
'cif_core.dic' version 2.4.2 from 2011-04-26.

'_geom_bond_publ_flag'
value 'Y' changed to 'y' according to
/home/saulius/struct/CIF-dictionaries/cif_core.dic dictionary named
'cif_core.dic' version 2.4.2 from 2011-04-26 (25
times).

'_geom_angle_publ_flag' value 'Y' changed to 'y' according
to /home/saulius/struct/CIF-dictionaries/cif_core.dic dictionary
named 'cif_core.dic' version 2.4.2 from 2011-04-26 (44
times).

'_geom_torsion_publ_flag' value 'Y' changed to 'y' according
to /home/saulius/struct/CIF-dictionaries/cif_core.dic dictionary
named 'cif_core.dic' version 2.4.2 from 2011-04-26 (68 times).

Automatic conversion script
Id: cif_fix_values 1715 2011-07-08 13:25:40Z adriana 
;
_cod_original_sg_symbol_H-M P212121
_cod_database_code 1504188

loop_
_symmetry_equiv_pos_as_xyz
'x, y, z'
'-x+1/2, -y, z+1/2'
'-x, y+1/2, -z+1/2'
'x+1/2, -y+1/2, -z'

loop_
_atom_site_label
_atom_site_type_symbol
_atom_site_fract_x
_atom_site_fract_y
_atom_site_fract_z
_atom_site_U_iso_or_equiv
_atom_site_adp_type
_atom_site_occupancy
_atom_site_symmetry_multiplicity
_atom_site_calc_flag
_atom_site_refinement_flags
O1 O 0.50764(15) 0.19531(13) 0.49438(11) 0.0422(5) Uani 1 1 d .
O2 O 0.65755(15) 0.35341(12) 0.44857(11) 0.0313(4) Uani 1 1 d .
O3 O 0.82702(14) 0.68548(12) 0.47544(9) 0.0293(4) Uani 1 1 d .
O4 O 0.97208(17) 0.85404(15) 0.76004(12) 0.0437(4) Uani 1 1 d .
O5 O 1.04031(15) 0.72404(13) 0.64383(10) 0.0313(4) Uani 1 1 d .
C1 C 0.5356(2) 0.31254(19) 0.48957(15) 0.0309(5) Uani 1 1 d .
C2 C 0.3537(2) 0.4715(2) 0.44237(16) 0.0333(6) Uani 1 1 d .
H2A H 0.2824 0.4022 0.4346 0.050 Uiso 1 1 calc R
H2B H 0.4077 0.4798 0.3840 0.050 Uiso 1 1 calc R
H2C H 0.3087 0.5572 0.4566 0.050 Uiso 1 1 calc R
C3 C 0.4518(2) 0.43271(17) 0.52403(15) 0.0268(5) Uani 1 1 d .
C4 C 0.3682(2) 0.4085(2) 0.61383(15) 0.0339(5) Uani 1 1 d .
H4A H 0.2701 0.3886 0.5972 0.041 Uiso 1 1 calc R
H4B H 0.4066 0.3299 0.6474 0.041 Uiso 1 1 calc R
C5 C 0.3730(2) 0.5294(2) 0.67790(18) 0.0408(6) Uani 1 1 d .
H5A H 0.3189 0.5095 0.7356 0.049 Uiso 1 1 calc R
H5B H 0.3270 0.6053 0.6456 0.049 Uiso 1 1 calc R
C6 C 0.5222(2) 0.5728(2) 0.70703(15) 0.0351(6) Uani 1 1 d .
H6A H 0.5246 0.6714 0.7133 0.042 Uiso 1 1 calc R
H6B H 0.5441 0.5339 0.7695 0.042 Uiso 1 1 calc R
C7 C 0.6358(2) 0.52897(18) 0.63585(15) 0.0253(5) Uani 1 1 d .
C8 C 0.5701(2) 0.53626(18) 0.53641(15) 0.0239(5) Uani 1 1 d .
H8 H 0.5324 0.6283 0.5255 0.029 Uiso 1 1 calc R
C9 C 0.6677(2) 0.49898(18) 0.45623(16) 0.0262(5) Uani 1 1 d .
H9 H 0.6313 0.5395 0.3967 0.031 Uiso 1 1 calc R
C10 C 0.8169(2) 0.54119(18) 0.46854(15) 0.0268(5) Uani 1 1 d .
H10 H 0.8887 0.4941 0.4297 0.032 Uiso 1 1 calc R
C11 C 0.8633(2) 0.60242(19) 0.55731(14) 0.0244(5) Uani 1 1 d .
C12 C 0.7660(2) 0.61508(19) 0.63887(14) 0.0248(5) Uani 1 1 d .
C13 C 0.8111(2) 0.6892(2) 0.71132(15) 0.0321(5) Uani 1 1 d .
H13 H 0.7545 0.6959 0.7661 0.038 Uiso 1 1 calc R
C14 C 0.9447(2) 0.7605(2) 0.70910(15) 0.0317(5) Uani 1 1 d .
C15 C 1.0128(2) 0.60643(19) 0.58584(16) 0.0298(5) Uani 1 1 d .
H15A H 1.0361 0.5245 0.6218 0.036 Uiso 1 1 calc R
H15B H 1.0724 0.6090 0.5289 0.036 Uiso 1 1 calc R
C16 C 0.6930(2) 0.3877(2) 0.66227(16) 0.0322(5) Uani 1 1 d .
H16A H 0.7302 0.3897 0.7266 0.048 Uiso 1 1 calc R
H16B H 0.7673 0.3627 0.6183 0.048 Uiso 1 1 calc R
H16C H 0.6175 0.3219 0.6585 0.048 Uiso 1 1 calc R

loop_
_atom_site_aniso_label
_atom_site_aniso_U_11
_atom_site_aniso_U_22
_atom_site_aniso_U_33
_atom_site_aniso_U_23
_atom_site_aniso_U_13
_atom_site_aniso_U_12
O1 0.0443(11) 0.0219(7) 0.0604(11) -0.0029(8) 0.0002(8) -0.0066(8)
O2 0.0310(9) 0.0223(7) 0.0406(9) -0.0053(6) 0.0022(8) -0.0014(6)
O3 0.0349(9) 0.0206(7) 0.0323(9) 0.0040(6) -0.0001(7) 0.0007(7)
O4 0.0429(10) 0.0404(9) 0.0479(10) -0.0132(8) -0.0069(9) -0.0076(8)
O5 0.0267(8) 0.0280(8) 0.0390(9) -0.0039(7) 0.0006(7) -0.0043(7)
C1 0.0330(13) 0.0248(10) 0.0349(13) 0.0016(10) -0.0058(11) -0.0018(11)
C2 0.0308(13) 0.0297(11) 0.0395(14) -0.0008(10) -0.0020(11) -0.0035(10)
C3 0.0248(11) 0.0228(10) 0.0328(13) 0.0019(9) -0.0015(10) -0.0025(9)
C4 0.0298(13) 0.0350(12) 0.0369(14) 0.0025(11) 0.0019(11) -0.0056(11)
C5 0.0347(14) 0.0460(14) 0.0418(15) -0.0044(12) 0.0061(12) -0.0062(12)
C6 0.0319(13) 0.0399(13) 0.0335(14) -0.0035(11) 0.0044(11) -0.0029(11)
C7 0.0234(12) 0.0226(11) 0.0300(13) 0.0005(9) 0.0014(10) -0.0017(10)
C8 0.0246(11) 0.0175(9) 0.0295(12) 0.0008(9) -0.0018(10) 0.0005(9)
C9 0.0299(12) 0.0197(10) 0.0290(12) -0.0018(9) 0.0021(11) 0.0027(9)
C10 0.0302(12) 0.0202(10) 0.0301(13) -0.0001(9) 0.0032(10) 0.0014(10)
C11 0.0261(12) 0.0195(9) 0.0275(12) 0.0039(9) 0.0032(10) 0.0023(9)
C12 0.0275(12) 0.0195(10) 0.0274(12) 0.0035(9) 0.0007(10) 0.0026(10)
C13 0.0334(13) 0.0320(11) 0.0308(13) -0.0028(11) 0.0010(10) 0.0012(11)
C14 0.0319(13) 0.0274(11) 0.0357(14) -0.0002(11) -0.0041(12) -0.0007(11)
C15 0.0311(13) 0.0227(10) 0.0356(13) -0.0043(10) 0.0025(10) -0.0009(10)
C16 0.0322(13) 0.0305(11) 0.0339(13) 0.0067(11) -0.0028(10) -0.0028(11)

loop_
_atom_type_symbol
_atom_type_description
_atom_type_scat_dispersion_real
_atom_type_scat_dispersion_imag
_atom_type_scat_source
C C 0.0181 0.0091 'International Tables Vol C Tables 4.2.6.8 and 6.1.1.4'
H H 0.0000 0.0000 'International Tables Vol C Tables 4.2.6.8 and 6.1.1.4'
O O 0.0492 0.0322 'International Tables Vol C Tables 4.2.6.8 and 6.1.1.4'

loop_
_geom_angle_atom_site_label_1
_geom_angle_atom_site_label_2
_geom_angle_atom_site_label_3
_geom_angle
_geom_angle_publ_flag
C1 O2 C9 108.81(15) y
C10 O3 C11 60.46(13) y
C14 O5 C15 118.68(16) y
O1 C1 O2 120.34(19) y
O1 C1 C3 129.1(2) y
O2 C1 C3 110.61(16) y
C3 C2 H2A 109.5 ?
C3 C2 H2B 109.5 ?
H2A C2 H2B 109.5 ?
C3 C2 H2C 109.5 ?
H2A C2 H2C 109.5 ?
H2B C2 H2C 109.5 ?
C4 C3 C1 114.84(16) y
C4 C3 C2 110.27(18) y
C1 C3 C2 106.19(16) y
C4 C3 C8 113.43(17) y
C1 C3 C8 100.13(16) y
C2 C3 C8 111.42(16) y
C5 C4 C3 111.04(17) y
C5 C4 H4A 109.4 ?
C3 C4 H4A 109.4 ?
C5 C4 H4B 109.4 ?
C3 C4 H4B 109.4 ?
H4A C4 H4B 108 ?
C4 C5 C6 114.31(19) y
C4 C5 H5A 108.7 ?
C6 C5 H5A 108.7 ?
C4 C5 H5B 108.7 ?
C6 C5 H5B 108.7 ?
H5A C5 H5B 107.6 ?
C7 C6 C5 113.36(18) y
C7 C6 H6A 108.9 ?
C5 C6 H6A 108.9 ?
C7 C6 H6B 108.9 ?
C5 C6 H6B 108.9 ?
H6A C6 H6B 107.7 ?
C12 C7 C8 109.56(16) y
C12 C7 C6 113.62(17) y
C8 C7 C6 107.11(17) y
C12 C7 C16 102.50(16) y
C8 C7 C16 113.89(16) y
C6 C7 C16 110.29(18) y
C9 C8 C3 101.76(16) y
C9 C8 C7 114.79(16) y
C3 C8 C7 111.81(16) y
C9 C8 H8 109.4 ?
C3 C8 H8 109.4 ?
C7 C8 H8 109.4 ?
O2 C9 C10 110.58(16) y
O2 C9 C8 104.97(16) y
C10 C9 C8 115.58(18) y
O2 C9 H9 108.5 ?
C10 C9 H9 108.5 ?
C8 C9 H9 108.5 ?
O3 C10 C11 60.48(12) y
O3 C10 C9 110.55(16) y
C11 C10 C9 120.33(18) y
O3 C10 H10 117.4 ?
C11 C10 H10 117.4 ?
C9 C10 H10 117.4 ?
C10 C11 O3 59.07(11) y
C10 C11 C15 122.35(18) y
O3 C11 C15 115.29(17) y
C10 C11 C12 120.70(18) y
O3 C11 C12 114.64(16) y
C15 C11 C12 112.91(18) y
C13 C12 C11 116.11(19) y
C13 C12 C7 126.96(19) y
C11 C12 C7 116.44(17) y
C12 C13 C14 122.3(2) y
C12 C13 H13 118.8 ?
C14 C13 H13 118.8 ?
O4 C14 O5 117.9(2) y
O4 C14 C13 123.5(2) y
O5 C14 C13 118.48(19) y
O5 C15 C11 110.41(15) y
O5 C15 H15A 109.6 ?
C11 C15 H15A 109.6 ?
O5 C15 H15B 109.6 ?
C11 C15 H15B 109.6 ?
H15A C15 H15B 108.1 ?
C7 C16 H16A 109.5 ?
C7 C16 H16B 109.5 ?
H16A C16 H16B 109.5 ?
C7 C16 H16C 109.5 ?
H16A C16 H16C 109.5 ?
H16B C16 H16C 109.5 ?

loop_
_geom_bond_atom_site_label_1
_geom_bond_atom_site_label_2
_geom_bond_distance
_geom_bond_publ_flag
O1 C1 1.204(2) y
O2 C1 1.369(3) y
O2 C9 1.462(2) y
O3 C10 1.4486(19) y
O3 C11 1.469(2) y
O4 C14 1.211(2) y
O5 C14 1.354(2) y
O5 C15 1.459(2) y
C1 C3 1.526(3) y
C2 C3 1.542(3) y
C2 H2a 0.98 ?
C2 H2b 0.98 ?
C2 H2c 0.98 ?
C3 C4 1.525(3) y
C3 C8 1.546(3) y
C4 C5 1.513(3) y
C4 H4a 0.99 ?
C4 H4b 0.99 ?
C5 C6 1.552(3) y
C5 H5a 0.99 ?
C5 H5b 0.99 ?
C6 C7 1.549(3) y
C6 H6a 0.99 ?
C6 H6b 0.99 ?
C7 C12 1.518(3) y
C7 C8 1.547(3) y
C7 C16 1.561(3) y
C8 C9 1.520(3) y
C8 H8 1 ?
C9 C10 1.503(3) y
C9 H9 1 ?
C10 C11 1.469(3) y
C10 H10 1 ?
C11 C15 1.492(3) y
C11 C12 1.492(3) y
C12 C13 1.339(3) y
C13 C14 1.467(3) y
C13 H13 0.95 ?
C15 H15a 0.99 ?
C15 H15b 0.99 ?
C16 H16a 0.98 ?
C16 H16b 0.98 ?
C16 H16c 0.98 ?

loop_
_geom_torsion_atom_site_label_1
_geom_torsion_atom_site_label_2
_geom_torsion_atom_site_label_3
_geom_torsion_atom_site_label_4
_geom_torsion
_geom_torsion_publ_flag
C9 O2 C1 O1 -177.4(2) y
C9 O2 C1 C3 2.6(2) y
O1 C1 C3 C4 34.0(3) y
O2 C1 C3 C4 -145.99(18) y
O1 C1 C3 C2 -88.1(3) y
O2 C1 C3 C2 91.86(19) y
O1 C1 C3 C8 155.9(2) y
O2 C1 C3 C8 -24.1(2) y
C1 C3 C4 C5 140.5(2) y
C2 C3 C4 C5 -99.6(2) y
C8 C3 C4 C5 26.2(3) y
C3 C4 C5 C6 -57.7(3) y
C4 C5 C6 C7 24.9(3) y
C5 C6 C7 C12 155.70(19) y
C5 C6 C7 C8 34.6(2) y
C5 C6 C7 C16 -89.9(2) y
C4 C3 C8 C9 157.44(17) y
C1 C3 C8 C9 34.58(19) y
C2 C3 C8 C9 -77.41(19) y
C4 C3 C8 C7 34.4(2) y
C1 C3 C8 C7 -88.42(18) y
C2 C3 C8 C7 159.60(17) y
C12 C7 C8 C9 55.2(2) y
C6 C7 C8 C9 178.89(16) y
C16 C7 C8 C9 -58.9(2) y
C12 C7 C8 C3 170.47(16) y
C6 C7 C8 C3 -65.9(2) y
C16 C7 C8 C3 56.4(2) y
C1 O2 C9 C10 146.08(18) y
C1 O2 C9 C8 20.8(2) y
C3 C8 C9 O2 -34.9(2) y
C7 C8 C9 O2 86.07(19) y
C3 C8 C9 C10 -156.96(16) y
C7 C8 C9 C10 -36.0(2) y
C11 O3 C10 C9 114.1(2) y
O2 C9 C10 O3 179.59(16) y
C8 C9 C10 O3 -61.4(2) y
O2 C9 C10 C11 -113.39(19) y
C8 C9 C10 C11 5.7(3) y
C9 C10 C11 O3 -97.81(19) y
O3 C10 C11 C15 -102.1(2) y
C9 C10 C11 C15 160.07(18) y
O3 C10 C11 C12 102.09(19) y
C9 C10 C11 C12 4.3(3) y
C10 O3 C11 C15 114.01(19) y
C10 O3 C11 C12 -112.3(2) y
C10 C11 C12 C13 -170.59(17) y
O3 C11 C12 C13 -103.3(2) y
C15 C11 C12 C13 31.5(2) y
C10 C11 C12 C7 16.8(3) y
O3 C11 C12 C7 84.2(2) y
C15 C11 C12 C7 -141.08(17) y
C8 C7 C12 C13 143.4(2) y
C6 C7 C12 C13 23.6(3) y
C16 C7 C12 C13 -95.3(2) y
C8 C7 C12 C11 -45.0(2) y
C6 C7 C12 C11 -164.71(18) y
C16 C7 C12 C11 76.3(2) y
C11 C12 C13 C14 3.4(3) y
C7 C12 C13 C14 175.03(19) y
C15 O5 C14 O4 176.22(18) y
C15 O5 C14 C13 -6.7(3) y
C12 C13 C14 O4 159.7(2) y
C12 C13 C14 O5 -17.2(3) y
C14 O5 C15 C11 40.3(2) y
C10 C11 C15 O5 150.23(17) y
O3 C11 C15 O5 82.2(2) y
C12 C11 C15 O5 -52.3(2) y

loop_
_cod_related_entry_id
_cod_related_entry_code
_cod_related_entry_database
1 8036489 ChemSpider
